data_4123662
loop_
_publ_author_name
'Schowner, Roman'
'Frey, Wolfgang'
'Buchmeiser, Michael R.'

_publ_section_title
;
 Cationic tungsten-oxo-alkylidene-N-heterocyclic carbene complexes: highly
 active olefin metathesis catalysts.
;
_journal_issue 19
_journal_name_full 'Journal of the American Chemical Society'
_journal_page_first 6188
_journal_page_last 6191
_journal_paper_doi 10.1021/jacs.5b03788
_journal_volume 137
_journal_year 2015
_chemical_formula_moiety 'C49 H49 Cl N2 O2 W'
_chemical_formula_sum 'C49 H49 Cl N2 O2 W'
_chemical_formula_weight 917.20
_chemical_name_systematic
; 
 ? 
;
_space_group_IT_number 14
_symmetry_cell_setting monoclinic
_symmetry_space_group_name_Hall '-P 2yn'
_symmetry_space_group_name_H-M 'P 1 21/n 1'
_atom_sites_solution_hydrogens geom
_atom_sites_solution_primary direct
_atom_sites_solution_secondary difmap
_audit_creation_method SHELXL-97
_cell_angle_alpha 90.00
_cell_angle_beta 103.918(3)
_cell_angle_gamma 90.00
_cell_formula_units_Z 4
_cell_length_a 11.7504(12)
_cell_length_b 21.999(2)
_cell_length_c 16.676(2)
_cell_measurement_reflns_used 4215
_cell_measurement_temperature 100(2)
_cell_measurement_theta_max 25.05
_cell_measurement_theta_min 1.56
_cell_volume 4184.1(8)
_computing_cell_refinement 'Bruker APEXII Software Suite, 2008'
_computing_data_collection 'Bruker APEXII Software Suite, 2008'
_computing_data_reduction 'Bruker APEXII Software Suite, 2008'
_computing_molecular_graphics 'SHELXTL-plus, XP (Sheldrick, 1991)'
_computing_structure_refinement 'SHELXL-97 (Sheldrick, 1997)'
_computing_structure_solution 'SHELXS-97 (Sheldrick, 1990)'
_diffrn_ambient_temperature 100(2)
_diffrn_measured_fraction_theta_full 0.999
_diffrn_measured_fraction_theta_max 0.999
_diffrn_measurement_device_type 'Bruker Kappa APEXII Duo'
_diffrn_measurement_method 'Omega + Phi Scans'
_diffrn_radiation_monochromator Triumph
_diffrn_radiation_source 'fine-focus sealed tube'
_diffrn_radiation_type MoK\a
_diffrn_radiation_wavelength 0.71073
_diffrn_reflns_av_R_equivalents 0.1350
_diffrn_reflns_av_sigmaI/netI 0.1473
_diffrn_reflns_limit_h_max 13
_diffrn_reflns_limit_h_min -10
_diffrn_reflns_limit_k_max 26
_diffrn_reflns_limit_k_min -25
_diffrn_reflns_limit_l_max 19
_diffrn_reflns_limit_l_min -19
_diffrn_reflns_number 28488
_diffrn_reflns_theta_full 25.05
_diffrn_reflns_theta_max 25.05
_diffrn_reflns_theta_min 1.56
_diffrn_standards_decay_% 0
_diffrn_standards_interval_count 0
_diffrn_standards_number 0
_exptl_absorpt_coefficient_mu 2.866
_exptl_absorpt_correction_T_max 0.7452
_exptl_absorpt_correction_T_min 0.6743
_exptl_absorpt_correction_type multi-scan
_exptl_absorpt_process_details 'Blessing, 1995'
_exptl_crystal_colour light-yellow
_exptl_crystal_density_diffrn 1.456
_exptl_crystal_density_method 'not measured'
_exptl_crystal_description block
_exptl_crystal_F_000 1856
_exptl_crystal_size_max 0.12
_exptl_crystal_size_mid 0.09
_exptl_crystal_size_min 0.06
_refine_diff_density_max 1.716
_refine_diff_density_min -1.014
_refine_diff_density_rms 0.166
_refine_ls_extinction_method none
_refine_ls_goodness_of_fit_ref 1.010
_refine_ls_hydrogen_treatment mixed
_refine_ls_matrix_type full
_refine_ls_number_parameters 507
_refine_ls_number_reflns 7390
_refine_ls_number_restraints 114
_refine_ls_restrained_S_all 1.027
_refine_ls_R_factor_all 0.1311
_refine_ls_R_factor_gt 0.0543
_refine_ls_shift/su_max 0.000
_refine_ls_shift/su_mean 0.000
_refine_ls_structure_factor_coef Fsqd
_refine_ls_weighting_details 'calc w=1/[\s^2^(Fo^2^)+(0.0130P)^2^+0.0000P] where P=(Fo^2^+2Fc^2^)/3'
_refine_ls_weighting_scheme calc
_refine_ls_wR_factor_gt 0.0706
_refine_ls_wR_factor_ref 0.0800
_reflns_number_gt 4215
_reflns_number_total 7390
_reflns_threshold_expression >2sigma(I)
_cod_data_source_file ja5b03788_si_003.cif
_cod_data_source_block buch79
_cod_depositor_comments 'Adding full bibliography for 4123661--4123664.cif.'
_cod_original_cell_volume 4184.2(8)
_cod_original_sg_symbol_H-M 'P 21/n'
_cod_database_code 4123662

loop_
_symmetry_equiv_pos_as_xyz
'x, y, z'
'-x+1/2, y+1/2, -z+1/2'
'-x, -y, -z'
'x-1/2, -y-1/2, z-1/2'

loop_
_atom_site_label
_atom_site_type_symbol
_atom_site_fract_x
_atom_site_fract_y
_atom_site_fract_z
_atom_site_U_iso_or_equiv
_atom_site_adp_type
_atom_site_occupancy
_atom_site_symmetry_multiplicity
_atom_site_calc_flag
_atom_site_refinement_flags
W1 W 0.72551(2) 0.162703(16) 0.74693(2) 0.02244(10) Uani 1 1 d .
Cl1 Cl 0.55279(16) 0.22679(9) 0.69186(13) 0.0318(5) Uani 1 1 d .
O1 O 0.7402(4) 0.1489(2) 0.6495(3) 0.0315(14) Uani 1 1 d .
N1 N 0.9140(5) 0.0552(3) 0.7497(4) 0.0336(19) Uani 1 1 d .
C1 C 0.8530(6) 0.0885(4) 0.7954(5) 0.024(2) Uani 1 1 d .
O2 O 0.6404(4) 0.1390(2) 0.8284(3) 0.0257(14) Uani 1 1 d .
N2 N 0.8902(5) 0.0644(3) 0.8732(4) 0.0326(18) Uani 1 1 d .
C2 C 0.9858(7) 0.0135(4) 0.7984(6) 0.047(3) Uani 1 1 d U
H2 H 1.0369 -0.0142 0.7808 0.056 Uiso 1 1 calc R
C3 C 0.9708(7) 0.0189(4) 0.8753(6) 0.051(3) Uani 1 1 d U
H3 H 1.0086 -0.0044 0.9222 0.061 Uiso 1 1 calc R
C4 C 0.9090(7) 0.0591(4) 0.6619(5) 0.023(2) Uani 1 1 d .
C5 C 0.9924(6) 0.0930(4) 0.6381(5) 0.027(2) Uani 1 1 d .
C6 C 0.9881(7) 0.0954(4) 0.5531(5) 0.033(2) Uani 1 1 d .
H6 H 1.0426 0.1201 0.5341 0.040 Uiso 1 1 calc R
C7 C 0.9064(7) 0.0626(4) 0.4974(5) 0.031(2) Uani 1 1 d U
C8 C 0.8288(7) 0.0264(4) 0.5269(5) 0.036(2) Uani 1 1 d .
H8 H 0.7738 0.0025 0.4887 0.044 Uiso 1 1 calc R
C9 C 0.8281(7) 0.0236(4) 0.6090(5) 0.031(2) Uani 1 1 d .
C10 C 1.0903(6) 0.1261(4) 0.7001(6) 0.051(3) Uani 1 1 d .
H10A H 1.0568 0.1479 0.7403 0.077 Uiso 1 1 calc R
H10B H 1.1288 0.1551 0.6707 0.077 Uiso 1 1 calc R
H10C H 1.1479 0.0964 0.7290 0.077 Uiso 1 1 calc R
C11 C 0.9016(7) 0.0652(4) 0.4068(5) 0.056(3) Uani 1 1 d U
H11A H 0.8210 0.0735 0.3759 0.084 Uiso 1 1 calc R
H11B H 0.9273 0.0261 0.3889 0.084 Uiso 1 1 calc R
H11C H 0.9534 0.0976 0.3963 0.084 Uiso 1 1 calc R
C12 C 0.7446(7) -0.0152(4) 0.6412(6) 0.065(3) Uani 1 1 d .
H12A H 0.6989 -0.0403 0.5962 0.098 Uiso 1 1 calc R
H12B H 0.6914 0.0108 0.6631 0.098 Uiso 1 1 calc R
H12C H 0.7886 -0.0415 0.6852 0.098 Uiso 1 1 calc R
C13 C 0.8631(6) 0.0826(4) 0.9505(4) 0.0206(18) Uani 1 1 d U
C14 C 0.7753(6) 0.0516(3) 0.9757(5) 0.026(2) Uani 1 1 d .
C15 C 0.7583(7) 0.0633(4) 1.0516(6) 0.041(3) Uani 1 1 d .
H15 H 0.6968 0.0432 1.0691 0.050 Uiso 1 1 calc R
C16 C 0.8290(8) 0.1039(4) 1.1040(5) 0.039(2) Uani 1 1 d .
C17 C 0.9191(7) 0.1344(4) 1.0794(5) 0.040(2) Uani 1 1 d .
H17 H 0.9682 0.1619 1.1160 0.049 Uiso 1 1 calc R
C18 C 0.9364(6) 0.1239(4) 1.0003(5) 0.029(2) Uani 1 1 d .
C19 C 0.7038(6) 0.0029(4) 0.9214(5) 0.050(3) Uani 1 1 d .
H19A H 0.7550 -0.0311 0.9155 0.076 Uiso 1 1 calc R
H19B H 0.6686 0.0200 0.8668 0.076 Uiso 1 1 calc R
H19C H 0.6418 -0.0115 0.9467 0.076 Uiso 1 1 calc R
C20 C 0.8110(8) 0.1165(4) 1.1895(6) 0.070(3) Uani 1 1 d U
H20A H 0.7377 0.1390 1.1847 0.105 Uiso 1 1 calc R
H20B H 0.8767 0.1408 1.2210 0.105 Uiso 1 1 calc R
H20C H 0.8071 0.0780 1.2182 0.105 Uiso 1 1 calc R
C21 C 1.0360(6) 0.1527(4) 0.9729(5) 0.056(3) Uani 1 1 d .
H21A H 1.0915 0.1212 0.9654 0.085 Uiso 1 1 calc R
H21B H 1.0760 0.1817 1.0150 0.085 Uiso 1 1 calc R
H21C H 1.0059 0.1740 0.9206 0.085 Uiso 1 1 calc R
C22 C 0.8262(7) 0.2285(4) 0.7862(5) 0.034(2) Uani 1 1 d .
H22 H 0.825(6) 0.241(3) 0.843(4) 0.040 Uiso 1 1 d .
C23 C 0.8947(6) 0.2779(4) 0.7545(5) 0.028(2) Uani 1 1 d .
C24 C 0.9055(7) 0.2655(4) 0.6668(5) 0.043(3) Uani 1 1 d .
H24A H 0.9455 0.2266 0.6653 0.065 Uiso 1 1 calc R
H24B H 0.9507 0.2981 0.6492 0.065 Uiso 1 1 calc R
H24C H 0.8271 0.2638 0.6296 0.065 Uiso 1 1 calc R
C25 C 0.8220(6) 0.3368(4) 0.7487(5) 0.042(2) Uani 1 1 d .
H25A H 0.7447 0.3304 0.7113 0.063 Uiso 1 1 calc R
H25B H 0.8626 0.3697 0.7273 0.063 Uiso 1 1 calc R
H25C H 0.8126 0.3478 0.8037 0.063 Uiso 1 1 calc R
C26 C 1.0165(7) 0.2856(4) 0.8165(5) 0.029(2) Uani 1 1 d .
C27 C 1.0182(7) 0.3042(4) 0.8966(5) 0.040(2) Uani 1 1 d .
H27 H 0.9462 0.3117 0.9114 0.048 Uiso 1 1 calc R
C28 C 1.1222(9) 0.3120(4) 0.9547(6) 0.053(3) Uani 1 1 d .
H28 H 1.1221 0.3247 1.0091 0.063 Uiso 1 1 calc R
C29 C 1.2266(9) 0.3013(4) 0.9332(7) 0.055(3) Uani 1 1 d .
H29 H 1.2992 0.3073 0.9723 0.067 Uiso 1 1 calc R
C30 C 1.2245(7) 0.2816(4) 0.8535(7) 0.047(3) Uani 1 1 d .
H30 H 1.2959 0.2723 0.8390 0.056 Uiso 1 1 calc R
C31 C 1.1191(7) 0.2754(4) 0.7952(5) 0.037(2) Uani 1 1 d .
H31 H 1.1187 0.2639 0.7402 0.045 Uiso 1 1 calc R
C32 C 0.5404(6) 0.1355(4) 0.8552(5) 0.028(2) Uani 1 1 d .
C33 C 0.5259(7) 0.1753(4) 0.9177(5) 0.039(2) Uani 1 1 d .
C34 C 0.4305(8) 0.1660(5) 0.9529(5) 0.059(3) Uani 1 1 d .
H34 H 0.4198 0.1918 0.9962 0.071 Uiso 1 1 calc R
C35 C 0.3503(9) 0.1186(6) 0.9246(8) 0.081(4) Uani 1 1 d .
H35 H 0.2875 0.1110 0.9500 0.097 Uiso 1 1 calc R
C36 C 0.3643(8) 0.0840(5) 0.8603(7) 0.059(3) Uani 1 1 d .
H36 H 0.3068 0.0540 0.8391 0.071 Uiso 1 1 calc R
C37 C 0.4573(7) 0.0901(4) 0.8242(6) 0.032(2) Uani 1 1 d U
C38 C 0.6076(9) 0.2260(5) 0.9474(7) 0.0717(19) Uani 1 1 d U
C39 C 0.6692(8) 0.2253(5) 1.0317(7) 0.0798(19) Uani 1 1 d U
H39 H 0.6594 0.1930 1.0673 0.096 Uiso 1 1 calc R
C40 C 0.7447(9) 0.2738(5) 1.0603(8) 0.084(2) Uani 1 1 d U
H40 H 0.7898 0.2740 1.1158 0.100 Uiso 1 1 calc R
C41 C 0.7541(8) 0.3201(5) 1.0100(7) 0.0811(19) Uani 1 1 d U
H41 H 0.8119 0.3502 1.0297 0.097 Uiso 1 1 calc R
C42 C 0.6856(8) 0.3261(6) 0.9327(7) 0.0797(19) Uani 1 1 d U
H42 H 0.6856 0.3618 0.9005 0.096 Uiso 1 1 calc R
C43 C 0.6125(8) 0.2742(5) 0.9028(7) 0.0738(19) Uani 1 1 d U
H43 H 0.5656 0.2752 0.8479 0.089 Uiso 1 1 calc R
C44 C 0.4574(6) 0.0497(4) 0.7541(6) 0.042(3) Uani 1 1 d .
C45 C 0.4421(6) -0.0134(4) 0.7599(7) 0.053(3) Uani 1 1 d .
H45 H 0.4385 -0.0306 0.8115 0.063 Uiso 1 1 calc R
C46 C 0.4323(7) -0.0506(5) 0.6924(8) 0.061(3) Uani 1 1 d .
H46 H 0.4199 -0.0929 0.6974 0.073 Uiso 1 1 calc R
C47 C 0.4404(8) -0.0266(5) 0.6166(8) 0.073(4) Uani 1 1 d .
H47 H 0.4346 -0.0522 0.5700 0.088 Uiso 1 1 calc R
C48 C 0.4569(8) 0.0353(5) 0.6106(7) 0.065(3) Uani 1 1 d .
H48 H 0.4624 0.0522 0.5592 0.078 Uiso 1 1 calc R
C49 C 0.4656(7) 0.0724(4) 0.6773(6) 0.053(3) Uani 1 1 d .
H49 H 0.4774 0.1147 0.6714 0.063 Uiso 1 1 calc R

loop_
_atom_site_aniso_label
_atom_site_aniso_U_11
_atom_site_aniso_U_22
_atom_site_aniso_U_33
_atom_site_aniso_U_23
_atom_site_aniso_U_13
_atom_site_aniso_U_12
W1 0.02711(16) 0.02624(17) 0.01293(15) 0.0029(2) 0.00275(12) 0.0045(2)
Cl1 0.0356(12) 0.0253(13) 0.0311(13) 0.0005(10) 0.0013(10) 0.0065(10)
O1 0.041(3) 0.037(4) 0.016(3) 0.009(3) 0.007(2) 0.013(3)
N1 0.042(4) 0.037(5) 0.021(5) 0.015(4) 0.007(4) 0.029(4)
C1 0.029(5) 0.033(5) 0.011(4) 0.003(4) 0.008(4) 0.009(4)
O2 0.021(3) 0.034(4) 0.023(3) 0.005(3) 0.006(2) 0.002(2)
N2 0.046(4) 0.043(5) 0.009(4) 0.005(3) 0.006(3) 0.027(4)
C2 0.056(4) 0.052(5) 0.035(4) 0.005(4) 0.014(4) 0.027(4)
C3 0.061(4) 0.054(5) 0.037(5) 0.008(4) 0.010(4) 0.024(4)
C4 0.030(5) 0.035(6) 0.006(5) 0.004(4) 0.006(4) 0.018(4)
C5 0.016(5) 0.041(6) 0.020(5) 0.002(4) 0.000(4) 0.010(4)
C6 0.048(6) 0.030(6) 0.027(5) 0.010(4) 0.021(5) 0.018(4)
C7 0.037(4) 0.037(4) 0.020(4) 0.003(3) 0.007(3) 0.019(3)
C8 0.046(6) 0.027(6) 0.029(6) -0.019(5) -0.006(4) 0.010(4)
C9 0.038(5) 0.028(6) 0.028(6) 0.001(5) 0.011(4) 0.008(4)
C10 0.037(5) 0.055(7) 0.059(8) -0.012(6) 0.007(5) 0.006(5)
C11 0.060(4) 0.067(5) 0.043(5) 0.002(4) 0.015(4) 0.021(4)
C12 0.073(7) 0.059(8) 0.069(8) 0.004(6) 0.026(6) -0.016(6)
C13 0.022(4) 0.028(4) 0.013(3) 0.000(3) 0.006(3) 0.011(3)
C14 0.029(5) 0.018(5) 0.026(5) 0.012(4) -0.002(4) 0.007(4)
C15 0.035(6) 0.062(7) 0.029(6) 0.017(5) 0.011(5) -0.007(5)
C16 0.053(6) 0.045(7) 0.022(6) 0.007(5) 0.017(5) 0.026(5)
C17 0.056(6) 0.033(6) 0.021(6) 0.003(4) -0.011(5) 0.013(5)
C18 0.030(5) 0.032(6) 0.025(5) 0.009(4) 0.003(4) -0.004(4)
C19 0.054(6) 0.041(7) 0.043(7) 0.023(6) -0.015(5) 0.007(5)
C20 0.081(5) 0.072(5) 0.059(5) 0.004(4) 0.018(4) 0.022(4)
C21 0.033(5) 0.062(7) 0.067(7) 0.028(6) -0.002(4) -0.008(5)
C22 0.028(5) 0.037(6) 0.033(6) 0.018(5) 0.003(4) 0.007(4)
C23 0.033(5) 0.037(6) 0.010(5) 0.000(4) 0.000(4) -0.005(4)
C24 0.059(6) 0.044(7) 0.023(6) 0.012(5) 0.005(5) 0.000(5)
C25 0.047(5) 0.041(5) 0.033(5) 0.015(6) -0.001(4) -0.008(5)
C26 0.036(5) 0.027(5) 0.027(6) 0.008(4) 0.011(4) -0.012(4)
C27 0.049(6) 0.044(6) 0.027(6) 0.009(5) 0.006(5) -0.014(5)
C28 0.075(7) 0.039(7) 0.036(7) 0.004(5) -0.002(6) -0.017(5)
C29 0.058(7) 0.024(6) 0.066(9) 0.019(6) -0.022(6) -0.018(5)
C30 0.032(6) 0.039(7) 0.068(8) 0.016(6) 0.008(6) -0.011(4)
C31 0.033(5) 0.036(6) 0.040(6) 0.005(5) 0.002(5) -0.014(4)
C32 0.023(5) 0.038(6) 0.021(5) 0.016(4) 0.000(4) 0.013(4)
C33 0.037(5) 0.053(7) 0.031(5) 0.010(5) 0.016(4) 0.023(5)
C34 0.063(7) 0.084(8) 0.039(6) 0.024(7) 0.032(5) 0.040(7)
C35 0.042(7) 0.108(12) 0.104(12) 0.047(9) 0.041(7) 0.006(7)
C36 0.055(7) 0.043(7) 0.080(9) 0.017(7) 0.019(7) 0.000(5)
C37 0.026(4) 0.029(4) 0.040(4) 0.014(4) 0.005(3) 0.001(3)
C38 0.069(3) 0.076(3) 0.072(3) -0.017(3) 0.020(2) 0.008(2)
C39 0.076(3) 0.081(3) 0.080(3) -0.015(3) 0.014(2) 0.011(2)
C40 0.075(3) 0.087(3) 0.085(3) -0.017(3) 0.013(2) 0.010(3)
C41 0.073(3) 0.087(3) 0.084(3) -0.017(3) 0.022(2) 0.000(2)
C42 0.078(3) 0.086(3) 0.080(3) -0.015(3) 0.028(2) -0.004(2)
C43 0.072(3) 0.080(3) 0.073(3) -0.017(3) 0.026(2) -0.005(2)
C44 0.021(5) 0.030(6) 0.060(8) 0.007(5) -0.017(5) -0.004(4)
C45 0.028(5) 0.032(7) 0.088(9) 0.017(6) -0.007(5) -0.002(5)
C46 0.037(6) 0.027(7) 0.101(11) 0.008(7) -0.014(6) -0.011(5)
C47 0.059(7) 0.051(9) 0.087(11) -0.012(7) -0.029(7) 0.010(6)
C48 0.084(8) 0.050(8) 0.044(8) -0.002(6) -0.017(6) 0.014(6)
C49 0.039(6) 0.051(8) 0.052(7) 0.003(6) -0.021(5) -0.008(5)

loop_
_atom_type_symbol
_atom_type_description
_atom_type_scat_dispersion_real
_atom_type_scat_dispersion_imag
_atom_type_scat_source
C C 0.0033 0.0016 'International Tables Vol C Tables 4.2.6.8 and 6.1.1.4'
H H 0.0000 0.0000 'International Tables Vol C Tables 4.2.6.8 and 6.1.1.4'
N N 0.0061 0.0033 'International Tables Vol C Tables 4.2.6.8 and 6.1.1.4'
O O 0.0106 0.0060 'International Tables Vol C Tables 4.2.6.8 and 6.1.1.4'
Cl Cl 0.1484 0.1585 'International Tables Vol C Tables 4.2.6.8 and 6.1.1.4'
W W -0.8490 6.8722 'International Tables Vol C Tables 4.2.6.8 and 6.1.1.4'

loop_
_geom_angle_atom_site_label_1
_geom_angle_atom_site_label_2
_geom_angle_atom_site_label_3
_geom_angle
O1 W1 C22 105.6(3)
O1 W1 O2 143.9(2)
C22 W1 O2 110.4(3)
O1 W1 C1 90.1(2)
C22 W1 C1 97.1(3)
O2 W1 C1 87.9(2)
O1 W1 Cl1 90.56(15)
C22 W1 Cl1 94.7(2)
O2 W1 Cl1 84.14(14)
C1 W1 Cl1 167.4(2)
C2 N1 C1 110.9(7)
C2 N1 C4 120.3(7)
C1 N1 C4 128.8(6)
N2 C1 N1 103.1(6)
N2 C1 W1 131.3(5)
N1 C1 W1 125.6(5)
C32 O2 W1 151.5(4)
C1 N2 C3 111.6(7)
C1 N2 C13 130.0(6)
C3 N2 C13 118.3(7)
C3 C2 N1 107.7(8)
C3 C2 H2 126.2
N1 C2 H2 126.2
C2 C3 N2 106.7(8)
C2 C3 H3 126.6
N2 C3 H3 126.6
C5 C4 C9 124.0(8)
C5 C4 N1 117.9(7)
C9 C4 N1 117.8(8)
C4 C5 C6 117.3(8)
C4 C5 C10 122.6(8)
C6 C5 C10 120.1(8)
C7 C6 C5 120.9(8)
C7 C6 H6 119.6
C5 C6 H6 119.6
C6 C7 C8 118.4(8)
C6 C7 C11 120.9(8)
C8 C7 C11 120.7(8)
C9 C8 C7 122.8(8)
C9 C8 H8 118.6
C7 C8 H8 118.6
C8 C9 C4 116.4(8)
C8 C9 C12 123.1(8)
C4 C9 C12 120.5(8)
C5 C10 H10A 109.5
C5 C10 H10B 109.5
H10A C10 H10B 109.5
C5 C10 H10C 109.5
H10A C10 H10C 109.5
H10B C10 H10C 109.5
C7 C11 H11A 109.5
C7 C11 H11B 109.5
H11A C11 H11B 109.5
C7 C11 H11C 109.5
H11A C11 H11C 109.5
H11B C11 H11C 109.5
C9 C12 H12A 109.5
C9 C12 H12B 109.5
H12A C12 H12B 109.5
C9 C12 H12C 109.5
H12A C12 H12C 109.5
H12B C12 H12C 109.5
C18 C13 C14 122.9(7)
C18 C13 N2 118.3(7)
C14 C13 N2 118.1(7)
C15 C14 C13 118.6(8)
C15 C14 C19 120.5(8)
C13 C14 C19 120.8(8)
C14 C15 C16 120.9(8)
C14 C15 H15 119.5
C16 C15 H15 119.5
C15 C16 C17 120.6(8)
C15 C16 C20 121.0(9)
C17 C16 C20 118.4(9)
C16 C17 C18 119.3(8)
C16 C17 H17 120.3
C18 C17 H17 120.3
C13 C18 C17 117.5(7)
C13 C18 C21 121.0(8)
C17 C18 C21 121.3(8)
C14 C19 H19A 109.5
C14 C19 H19B 109.5
H19A C19 H19B 109.5
C14 C19 H19C 109.5
H19A C19 H19C 109.5
H19B C19 H19C 109.5
C16 C20 H20A 109.5
C16 C20 H20B 109.5
H20A C20 H20B 109.5
C16 C20 H20C 109.5
H20A C20 H20C 109.5
H20B C20 H20C 109.5
C18 C21 H21A 109.5
C18 C21 H21B 109.5
H21A C21 H21B 109.5
C18 C21 H21C 109.5
H21A C21 H21C 109.5
H21B C21 H21C 109.5
C23 C22 W1 140.2(6)
C23 C22 H22 105(4)
W1 C22 H22 113(4)
C24 C23 C22 112.3(7)
C24 C23 C25 105.3(7)
C22 C23 C25 107.0(6)
C24 C23 C26 112.4(6)
C22 C23 C26 108.9(6)
C25 C23 C26 110.9(7)
C23 C24 H24A 109.5
C23 C24 H24B 109.5
H24A C24 H24B 109.5
C23 C24 H24C 109.5
H24A C24 H24C 109.5
H24B C24 H24C 109.5
C23 C25 H25A 109.5
C23 C25 H25B 109.5
H25A C25 H25B 109.5
C23 C25 H25C 109.5
H25A C25 H25C 109.5
H25B C25 H25C 109.5
C31 C26 C27 119.5(8)
C31 C26 C23 122.7(8)
C27 C26 C23 117.8(7)
C28 C27 C26 121.1(8)
C28 C27 H27 119.4
C26 C27 H27 119.4
C27 C28 C29 119.4(10)
C27 C28 H28 120.3
C29 C28 H28 120.3
C28 C29 C30 119.3(9)
C28 C29 H29 120.4
C30 C29 H29 120.4
C31 C30 C29 120.6(9)
C31 C30 H30 119.7
C29 C30 H30 119.7
C26 C31 C30 120.0(9)
C26 C31 H31 120.0
C30 C31 H31 120.0
O2 C32 C33 118.7(7)
O2 C32 C37 119.9(8)
C33 C32 C37 121.2(8)
C34 C33 C32 118.3(9)
C34 C33 C38 119.3(9)
C32 C33 C38 122.4(8)
C33 C34 C35 120.3(10)
C33 C34 H34 119.8
C35 C34 H34 119.8
C36 C35 C34 118.9(10)
C36 C35 H35 120.6
C34 C35 H35 120.6
C35 C36 C37 123.5(10)
C35 C36 H36 118.3
C37 C36 H36 118.3
C36 C37 C32 117.6(9)
C36 C37 C44 116.3(9)
C32 C37 C44 126.1(8)
C43 C38 C39 119.5(12)
C43 C38 C33 122.5(11)
C39 C38 C33 117.3(11)
C40 C39 C38 117.4(12)
C40 C39 H39 121.3
C38 C39 H39 121.3
C41 C40 C39 120.5(12)
C41 C40 H40 119.7
C39 C40 H40 119.7
C40 C41 C42 123.5(12)
C40 C41 H41 118.2
C42 C41 H41 118.2
C41 C42 C43 114.8(12)
C41 C42 H42 122.6
C43 C42 H42 122.6
C38 C43 C42 123.4(12)
C38 C43 H43 118.3
C42 C43 H43 118.3
C49 C44 C45 116.9(10)
C49 C44 C37 121.8(9)
C45 C44 C37 121.2(10)
C46 C45 C44 121.2(10)
C46 C45 H45 119.4
C44 C45 H45 119.4
C45 C46 C47 120.4(10)
C45 C46 H46 119.8
C47 C46 H46 119.8
C48 C47 C46 118.8(11)
C48 C47 H47 120.6
C46 C47 H47 120.6
C49 C48 C47 120.9(12)
C49 C48 H48 119.5
C47 C48 H48 119.5
C48 C49 C44 121.7(10)
C48 C49 H49 119.2
C44 C49 H49 119.2

loop_
_geom_bond_atom_site_label_1
_geom_bond_atom_site_label_2
_geom_bond_distance
W1 O1 1.702(5)
W1 C22 1.884(9)
W1 O2 1.943(5)
W1 C1 2.231(8)
W1 Cl1 2.4605(18)
N1 C2 1.372(9)
N1 C1 1.376(9)
N1 C4 1.454(9)
C1 N2 1.371(9)
O2 C32 1.356(8)
N2 C3 1.373(9)
N2 C13 1.457(8)
C2 C3 1.341(11)
C2 H2 0.9500
C3 H3 0.9500
C4 C5 1.363(10)
C4 C9 1.375(10)
C5 C6 1.408(10)
C5 C10 1.533(10)
C6 C7 1.369(10)
C6 H6 0.9500
C7 C8 1.388(10)
C7 C11 1.500(10)
C8 C9 1.373(10)
C8 H8 0.9500
C9 C12 1.494(10)
C10 H10A 0.9800
C10 H10B 0.9800
C10 H10C 0.9800
C11 H11A 0.9800
C11 H11B 0.9800
C11 H11C 0.9800
C12 H12A 0.9800
C12 H12B 0.9800
C12 H12C 0.9800
C13 C18 1.383(10)
C13 C14 1.384(9)
C14 C15 1.352(11)
C14 C19 1.519(10)
C15 C16 1.380(11)
C15 H15 0.9500
C16 C17 1.395(11)
C16 C20 1.517(11)
C17 C18 1.402(11)
C17 H17 0.9500
C18 C21 1.495(9)
C19 H19A 0.9800
C19 H19B 0.9800
C19 H19C 0.9800
C20 H20A 0.9800
C20 H20B 0.9800
C20 H20C 0.9800
C21 H21A 0.9800
C21 H21B 0.9800
C21 H21C 0.9800
C22 C23 1.522(11)
C22 H22 1.00(7)
C23 C24 1.522(10)
C23 C25 1.542(10)
C23 C26 1.561(10)
C24 H24A 0.9800
C24 H24B 0.9800
C24 H24C 0.9800
C25 H25A 0.9800
C25 H25B 0.9800
C25 H25C 0.9800
C26 C31 1.356(10)
C26 C27 1.393(11)
C27 C28 1.376(11)
C27 H27 0.9500
C28 C29 1.378(11)
C28 H28 0.9500
C29 C30 1.393(12)
C29 H29 0.9500
C30 C31 1.385(10)
C30 H30 0.9500
C31 H31 0.9500
C32 C33 1.401(11)
C32 C37 1.406(11)
C33 C34 1.400(10)
C33 C38 1.479(12)
C34 C35 1.409(13)
C34 H34 0.9500
C35 C36 1.356(14)
C35 H35 0.9500
C36 C37 1.375(11)
C36 H36 0.9500
C37 C44 1.469(12)
C38 C43 1.304(13)
C38 C39 1.417(13)
C39 C40 1.397(13)
C39 H39 0.9500
C40 C41 1.339(14)
C40 H40 0.9500
C41 C42 1.352(13)
C41 H41 0.9500
C42 C43 1.443(13)
C42 H42 0.9500
C43 H43 0.9500
C44 C49 1.400(12)
C44 C45 1.406(11)
C45 C46 1.374(13)
C45 H45 0.9500
C46 C47 1.394(14)
C46 H46 0.9500
C47 C48 1.382(12)
C47 H47 0.9500
C48 C49 1.363(12)
C48 H48 0.9500
C49 H49 0.9500

loop_
_geom_torsion_atom_site_label_1
_geom_torsion_atom_site_label_2
_geom_torsion_atom_site_label_3
_geom_torsion_atom_site_label_4
_geom_torsion
C2 N1 C1 N2 -0.8(9)
C4 N1 C1 N2 178.5(8)
C2 N1 C1 W1 179.5(6)
C4 N1 C1 W1 -1.2(12)
O1 W1 C1 N2 -175.4(8)
C22 W1 C1 N2 78.8(8)
O2 W1 C1 N2 -31.5(8)
Cl1 W1 C1 N2 -82.2(12)
O1 W1 C1 N1 4.2(7)
C22 W1 C1 N1 -101.6(7)
O2 W1 C1 N1 148.1(7)
Cl1 W1 C1 N1 97.4(10)
O1 W1 O2 C32 -67.1(11)
C22 W1 O2 C32 108.6(10)
C1 W1 O2 C32 -154.5(10)
Cl1 W1 O2 C32 15.7(10)
N1 C1 N2 C3 0.5(9)
W1 C1 N2 C3 -179.8(6)
N1 C1 N2 C13 175.9(7)
W1 C1 N2 C13 -4.4(13)
C1 N1 C2 C3 0.8(11)
C4 N1 C2 C3 -178.5(8)
N1 C2 C3 N2 -0.5(11)
C1 N2 C3 C2 0.0(11)
C13 N2 C3 C2 -176.0(7)
C2 N1 C4 C5 -83.9(10)
C1 N1 C4 C5 96.9(10)
C2 N1 C4 C9 89.7(9)
C1 N1 C4 C9 -89.5(11)
C9 C4 C5 C6 5.5(12)
N1 C4 C5 C6 178.7(6)
C9 C4 C5 C10 -172.5(7)
N1 C4 C5 C10 0.6(11)
C4 C5 C6 C7 -2.8(12)
C10 C5 C6 C7 175.2(7)
C5 C6 C7 C8 -0.8(12)
C5 C6 C7 C11 179.9(7)
C6 C7 C8 C9 2.2(12)
C11 C7 C8 C9 -178.5(7)
C7 C8 C9 C4 0.1(12)
C7 C8 C9 C12 179.8(8)
C5 C4 C9 C8 -4.1(12)
N1 C4 C9 C8 -177.3(6)
C5 C4 C9 C12 176.1(8)
N1 C4 C9 C12 2.9(11)
C1 N2 C13 C18 -91.6(10)
C3 N2 C13 C18 83.5(10)
C1 N2 C13 C14 97.1(10)
C3 N2 C13 C14 -87.7(9)
C18 C13 C14 C15 1.7(12)
N2 C13 C14 C15 172.6(7)
C18 C13 C14 C19 -174.9(7)
N2 C13 C14 C19 -4.1(10)
C13 C14 C15 C16 -1.9(12)
C19 C14 C15 C16 174.8(7)
C14 C15 C16 C17 0.6(13)
C14 C15 C16 C20 -179.3(8)
C15 C16 C17 C18 0.8(12)
C20 C16 C17 C18 -179.3(7)
C14 C13 C18 C17 -0.3(12)
N2 C13 C18 C17 -171.1(7)
C14 C13 C18 C21 175.2(7)
N2 C13 C18 C21 4.4(11)
C16 C17 C18 C13 -1.0(12)
C16 C17 C18 C21 -176.4(7)
O1 W1 C22 C23 15.1(10)
O2 W1 C22 C23 -162.3(8)
C1 W1 C22 C23 107.3(9)
Cl1 W1 C22 C23 -76.8(9)
W1 C22 C23 C24 -14.9(12)
W1 C22 C23 C25 100.1(10)
W1 C22 C23 C26 -140.1(8)
C24 C23 C26 C31 -6.9(11)
C22 C23 C26 C31 118.1(8)
C25 C23 C26 C31 -124.5(8)
C24 C23 C26 C27 172.6(7)
C22 C23 C26 C27 -62.4(9)
C25 C23 C26 C27 55.1(9)
C31 C26 C27 C28 -0.5(12)
C23 C26 C27 C28 -180.0(7)
C26 C27 C28 C29 0.1(13)
C27 C28 C29 C30 -1.3(13)
C28 C29 C30 C31 2.9(13)
C27 C26 C31 C30 2.0(12)
C23 C26 C31 C30 -178.5(7)
C29 C30 C31 C26 -3.3(13)
W1 O2 C32 C33 -104.6(11)
W1 O2 C32 C37 79.6(12)
O2 C32 C33 C34 -171.3(7)
C37 C32 C33 C34 4.4(12)
O2 C32 C33 C38 8.4(12)
C37 C32 C33 C38 -175.8(8)
C32 C33 C34 C35 -1.3(13)
C38 C33 C34 C35 178.9(9)
C33 C34 C35 C36 -2.9(15)
C34 C35 C36 C37 4.3(17)
C35 C36 C37 C32 -1.2(15)
C35 C36 C37 C44 -178.8(10)
O2 C32 C37 C36 172.5(7)
C33 C32 C37 C36 -3.2(12)
O2 C32 C37 C44 -10.3(12)
C33 C32 C37 C44 174.0(8)
C34 C33 C38 C43 -109.4(12)
C32 C33 C38 C43 70.8(13)
C34 C33 C38 C39 61.2(12)
C32 C33 C38 C39 -118.6(10)
C43 C38 C39 C40 -8.0(15)
C33 C38 C39 C40 -178.8(8)
C38 C39 C40 C41 2.5(16)
C39 C40 C41 C42 6.2(17)
C40 C41 C42 C43 -8.9(16)
C39 C38 C43 C42 5.2(16)
C33 C38 C43 C42 175.5(8)
C41 C42 C43 C38 3.1(15)
C36 C37 C44 C49 125.1(9)
C32 C37 C44 C49 -52.1(12)
C36 C37 C44 C45 -50.9(11)
C32 C37 C44 C45 131.8(9)
C49 C44 C45 C46 -1.8(12)
C37 C44 C45 C46 174.4(8)
C44 C45 C46 C47 1.7(13)
C45 C46 C47 C48 -0.8(14)
C46 C47 C48 C49 0.1(15)
C47 C48 C49 C44 -0.3(15)
C45 C44 C49 C48 1.1(13)
C37 C44 C49 C48 -175.1(8)
